data_7020297
loop_
_publ_author_name
'Karnahl, Michael'
'Tschierlei, Stefanie'
'Erdem, \"Ozlen F'
'Pullen, Sonja'
'Santoni, Marie-Pierre'
'Reijerse, Edward J.'
'Lubitz, Wolfgang'
'Ott, Sascha'

_publ_section_title
;
 Mixed-valence [Fe(I)Fe(II)] hydrogenase active site model complexes
 stabilized by a bidentate carborane bis-phosphine ligand.
;
_journal_issue 40
_journal_name_full 'Dalton transactions (Cambridge, England : 2003)'
_journal_page_first 12468
_journal_page_last 12477
_journal_paper_doi 10.1039/c2dt31192e
_journal_volume 41
_journal_year 2012
_chemical_compound_source 'Synthesized by the authors. See text'
_chemical_formula_moiety 'C29 H30 B10 Fe O3 P2'
_chemical_formula_sum 'C29 H30 B10 Fe O3 P2'
_chemical_formula_weight 652.42
_chemical_name_systematic
;
?
;
_space_group_IT_number 61
_symmetry_cell_setting orthorhombic
_symmetry_space_group_name_Hall '-P 2ac 2ab'
_symmetry_space_group_name_H-M 'P b c a'
_atom_sites_solution_hydrogens geom
_atom_sites_solution_primary direct
_atom_sites_solution_secondary difmap
_audit_creation_method SHELXL-97
_cell_angle_alpha 90
_cell_angle_beta 90
_cell_angle_gamma 90
_cell_formula_units_Z 8
_cell_length_a 10.7762(5)
_cell_length_b 17.3586(8)
_cell_length_c 33.5473(16)
_cell_measurement_reflns_used 13747
_cell_measurement_temperature 100
_cell_measurement_theta_max 27.50
_cell_measurement_theta_min 2.25
_cell_volume 6275.3(5)
_computing_cell_refinement 'SAINT V7.68A(Bruker AXS, )'
_computing_data_collection 'APEX2 (Bruker AXS, 1)'
_computing_data_reduction 'SAINT V7.68A(Bruker AXS, )'
_computing_molecular_graphics 'SHELXTL v6.12 (Bruker AXS, 2001)'
_computing_publication_material 'UdMX (Maris, 2004)'
_computing_structure_refinement 'SHELXL97 (Sheldrick, 2008)'
_computing_structure_solution 'SHELXS97 (Sheldrick, 2008)'
_diffrn_ambient_temperature 100
_diffrn_detector_area_resol_mean 8.3
_diffrn_measured_fraction_theta_full 0.973
_diffrn_measured_fraction_theta_max 0.973
_diffrn_measurement_device_type 'Bruker APEX II'
_diffrn_measurement_method \w
_diffrn_radiation_monochromator Graphite
_diffrn_radiation_source 'X-ray Sealed tube'
_diffrn_radiation_type MoK\a
_diffrn_radiation_wavelength 0.71073
_diffrn_reflns_av_R_equivalents 0.069
_diffrn_reflns_av_sigmaI/netI 0.0601
_diffrn_reflns_limit_h_max 15
_diffrn_reflns_limit_h_min -15
_diffrn_reflns_limit_k_max 24
_diffrn_reflns_limit_k_min -24
_diffrn_reflns_limit_l_max 46
_diffrn_reflns_limit_l_min -47
_diffrn_reflns_number 122210
_diffrn_reflns_theta_full 31.18
_diffrn_reflns_theta_max 31.18
_diffrn_reflns_theta_min 1.21
_exptl_absorpt_coefficient_mu 0.615
_exptl_absorpt_correction_T_max 0.9346
_exptl_absorpt_correction_T_min 0.8559
_exptl_absorpt_correction_type multi-scan
_exptl_absorpt_process_details 'Sadabs (Sheldrick, 1996)'
_exptl_crystal_colour yellow
_exptl_crystal_density_diffrn 1.381
_exptl_crystal_density_method 'not measured'
_exptl_crystal_description needle
_exptl_crystal_F_000 2672
_exptl_crystal_size_max 0.30
_exptl_crystal_size_mid 0.13
_exptl_crystal_size_min 0.11
_refine_diff_density_max 0.442
_refine_diff_density_min -0.393
_refine_diff_density_rms 0.080
_refine_ls_extinction_method none
_refine_ls_goodness_of_fit_ref 0.929
_refine_ls_hydrogen_treatment constr
_refine_ls_matrix_type full
_refine_ls_number_parameters 406
_refine_ls_number_reflns 9904
_refine_ls_number_restraints 0
_refine_ls_restrained_S_all 0.929
_refine_ls_R_factor_all 0.0590
_refine_ls_R_factor_gt 0.0337
_refine_ls_shift/su_max 0.001
_refine_ls_shift/su_mean 0.000
_refine_ls_structure_factor_coef Fsqd
_refine_ls_weighting_details 'calc w=1/[\s^2^(Fo^2^)+(0.0464P)^2^] where P=(Fo^2^+2Fc^2^)/3'
_refine_ls_weighting_scheme calc
_refine_ls_wR_factor_gt 0.0813
_refine_ls_wR_factor_ref 0.0930
_reflns_number_gt 6712
_reflns_number_total 9904
_reflns_threshold_expression I>2\s(I)
_cod_data_source_file c2dt31192e.txt
_cod_data_source_block smp25
_cod_depositor_comments
;
The following automatic conversions were performed:

'_symmetry_cell_setting' value 'Orthorhombic' changed to
'orthorhombic' according to
/home/saulius/struct/CIF-dictionaries/cif_core.dic dictionary named
'cif_core.dic' version 2.4.2 from 2011-04-26.

'_geom_bond_publ_flag'
value 'Y' changed to 'y' according to
/home/saulius/struct/CIF-dictionaries/cif_core.dic dictionary named
'cif_core.dic' version 2.4.2 from 2011-04-26 (68
times).

'_geom_angle_publ_flag' value 'Y' changed to 'y' according
to /home/saulius/struct/CIF-dictionaries/cif_core.dic dictionary
named 'cif_core.dic' version 2.4.2 from 2011-04-26 (187
times).

'_geom_torsion_publ_flag' value 'Y' changed to 'y' according
to /home/saulius/struct/CIF-dictionaries/cif_core.dic dictionary
named 'cif_core.dic' version 2.4.2 from 2011-04-26 (583 times).

Automatic conversion script
Id: cif_fix_values 1891 2012-01-12 08:04:46Z andrius 
;
_cod_original_sg_symbol_H-M Pbca
_cod_database_code 7020297

loop_
_symmetry_equiv_pos_as_xyz
'x, y, z'
'-x+1/2, -y, z+1/2'
'-x, y+1/2, -z+1/2'
'x+1/2, -y+1/2, -z'
'-x, -y, -z'
'x-1/2, y, -z-1/2'
'x, -y-1/2, z-1/2'
'-x-1/2, y-1/2, z'

loop_
_atom_site_label
_atom_site_type_symbol
_atom_site_fract_x
_atom_site_fract_y
_atom_site_fract_z
_atom_site_U_iso_or_equiv
_atom_site_adp_type
_atom_site_occupancy
_atom_site_symmetry_multiplicity
_atom_site_calc_flag
_atom_site_refinement_flags
Fe1 Fe 0.46333(2) 0.426668(13) 0.089529(6) 0.01504(6) Uani 1 1 d .
O1 O 0.39155(12) 0.43629(8) 0.00556(4) 0.0360(3) Uani 1 1 d .
O2 O 0.71413(11) 0.47090(8) 0.06623(4) 0.0340(3) Uani 1 1 d .
O3 O 0.39667(14) 0.56822(7) 0.13199(5) 0.0431(4) Uani 1 1 d .
P1 P 0.28953(4) 0.36227(2) 0.096806(11) 0.01513(9) Uani 1 1 d .
P2 P 0.55005(4) 0.36046(2) 0.137911(12) 0.01469(9) Uani 1 1 d .
B1 B 0.36914(17) 0.22798(10) 0.14785(5) 0.0167(4) Uani 1 1 d .
H1 H 0.4103 0.2002 0.1208 0.020 Uiso 1 1 calc R
B2 B 0.20588(17) 0.23008(10) 0.15671(5) 0.0176(4) Uani 1 1 d .
H2 H 0.1388 0.2026 0.1355 0.021 Uiso 1 1 calc R
B3 B 0.16930(17) 0.31707(10) 0.18160(5) 0.0179(4) Uani 1 1 d .
H3 H 0.0783 0.3469 0.1769 0.021 Uiso 1 1 calc R
B4 B 0.31124(16) 0.36916(10) 0.18815(5) 0.0160(3) Uani 1 1 d .
H4 H 0.3147 0.4336 0.1873 0.019 Uiso 1 1 calc R
B5 B 0.40959(17) 0.31445(10) 0.22012(5) 0.0169(4) Uani 1 1 d .
H5 H 0.4772 0.3425 0.2409 0.020 Uiso 1 1 calc R
B6 B 0.44498(17) 0.22665(10) 0.19518(5) 0.0178(4) Uani 1 1 d .
H6 H 0.5361 0.1968 0.1996 0.021 Uiso 1 1 calc R
B7 B 0.30497(17) 0.17464(11) 0.18802(5) 0.0186(4) Uani 1 1 d .
H7 H 0.3033 0.1101 0.1878 0.022 Uiso 1 1 calc R
B8 B 0.18152(17) 0.23011(11) 0.20906(5) 0.0191(4) Uani 1 1 d .
H8 H 0.0984 0.2021 0.2229 0.023 Uiso 1 1 calc R
B9 B 0.24661(17) 0.31725(10) 0.22848(5) 0.0177(4) Uani 1 1 d .
H9 H 0.2063 0.3473 0.2550 0.021 Uiso 1 1 calc R
B10 B 0.32928(17) 0.22849(10) 0.23262(5) 0.0184(4) Uani 1 1 d .
H10 H 0.3432 0.1994 0.2621 0.022 Uiso 1 1 calc R
C1 C 0.42065(15) 0.43207(10) 0.03868(5) 0.0240(4) Uani 1 1 d .
C2 C 0.61570(16) 0.45299(10) 0.07574(5) 0.0214(3) Uani 1 1 d .
C3 C 0.41863(16) 0.51180(10) 0.11561(5) 0.0249(4) Uani 1 1 d .
C4 C 0.25213(15) 0.28264(9) 0.06322(4) 0.0193(3) Uani 1 1 d .
C5 C 0.34756(17) 0.24910(10) 0.04108(5) 0.0240(4) Uani 1 1 d .
H5A H 0.4283 0.2710 0.0418 0.029 Uiso 1 1 calc R
C6 C 0.3260(2) 0.18435(11) 0.01803(5) 0.0321(4) Uani 1 1 d .
H6A H 0.3916 0.1620 0.0031 0.038 Uiso 1 1 calc R
C7 C 0.2077(2) 0.15210(11) 0.01687(6) 0.0373(5) Uani 1 1 d .
H7A H 0.1932 0.1068 0.0017 0.045 Uiso 1 1 calc R
C8 C 0.11222(19) 0.18566(11) 0.03754(5) 0.0321(4) Uani 1 1 d .
H8A H 0.0311 0.1645 0.0359 0.039 Uiso 1 1 calc R
C9 C 0.13335(17) 0.25063(10) 0.06094(5) 0.0252(4) Uani 1 1 d .
H9A H 0.0669 0.2732 0.0754 0.030 Uiso 1 1 calc R
C10 C 0.15290(15) 0.42453(9) 0.09388(5) 0.0182(3) Uani 1 1 d .
C11 C 0.12508(15) 0.47742(9) 0.12401(5) 0.0208(3) Uani 1 1 d .
H11 H 0.1700 0.4757 0.1484 0.025 Uiso 1 1 calc R
C12 C 0.03286(15) 0.53239(10) 0.11890(5) 0.0235(4) Uani 1 1 d .
H12 H 0.0148 0.5677 0.1397 0.028 Uiso 1 1 calc R
C13 C -0.03258(16) 0.53587(11) 0.08358(6) 0.0283(4) Uani 1 1 d .
H13 H -0.0958 0.5734 0.0800 0.034 Uiso 1 1 calc R
C14 C -0.00547(17) 0.48429(11) 0.05339(6) 0.0310(4) Uani 1 1 d .
H14 H -0.0509 0.4863 0.0291 0.037 Uiso 1 1 calc R
C15 C 0.08741(16) 0.42958(10) 0.05807(5) 0.0246(4) Uani 1 1 d .
H15 H 0.1065 0.3954 0.0368 0.029 Uiso 1 1 calc R
C16 C 0.65916(14) 0.28296(9) 0.12586(5) 0.0169(3) Uani 1 1 d .
C17 C 0.67526(15) 0.26323(9) 0.08596(5) 0.0186(3) Uani 1 1 d .
H17 H 0.6286 0.2892 0.0660 0.022 Uiso 1 1 calc R
C18 C 0.75893(15) 0.20594(10) 0.07490(5) 0.0236(4) Uani 1 1 d .
H18 H 0.7688 0.1927 0.0476 0.028 Uiso 1 1 calc R
C19 C 0.82769(16) 0.16837(10) 0.10391(5) 0.0257(4) Uani 1 1 d .
H19 H 0.8841 0.1288 0.0965 0.031 Uiso 1 1 calc R
C20 C 0.81422(16) 0.18837(10) 0.14364(5) 0.0264(4) Uani 1 1 d .
H20 H 0.8626 0.1631 0.1634 0.032 Uiso 1 1 calc R
C21 C 0.73070(15) 0.24495(10) 0.15473(5) 0.0218(3) Uani 1 1 d .
H21 H 0.7217 0.2581 0.1821 0.026 Uiso 1 1 calc R
C22 C 0.64007(15) 0.42004(9) 0.17286(5) 0.0186(3) Uani 1 1 d .
C23 C 0.58153(16) 0.47151(9) 0.19875(5) 0.0215(3) Uani 1 1 d .
H23 H 0.4935 0.4735 0.1996 0.026 Uiso 1 1 calc R
C24 C 0.65006(17) 0.51983(10) 0.22335(5) 0.0254(4) Uani 1 1 d .
H24 H 0.6086 0.5536 0.2412 0.030 Uiso 1 1 calc R
C25 C 0.77873(17) 0.51905(10) 0.22193(5) 0.0275(4) Uani 1 1 d .
H25 H 0.8256 0.5516 0.2390 0.033 Uiso 1 1 calc R
C26 C 0.83818(17) 0.47036(10) 0.19534(5) 0.0269(4) Uani 1 1 d .
H26 H 0.9262 0.4703 0.1938 0.032 Uiso 1 1 calc R
C27 C 0.76984(15) 0.42151(10) 0.17082(5) 0.0225(4) Uani 1 1 d .
H27 H 0.8117 0.3888 0.1525 0.027 Uiso 1 1 calc R
C28 C 0.28565(14) 0.31273(8) 0.14688(4) 0.0145(3) Uani 1 1 d .
C29 C 0.42698(14) 0.31125(9) 0.16936(4) 0.0149(3) Uani 1 1 d .

loop_
_atom_site_aniso_label
_atom_site_aniso_U_11
_atom_site_aniso_U_22
_atom_site_aniso_U_33
_atom_site_aniso_U_23
_atom_site_aniso_U_13
_atom_site_aniso_U_12
Fe1 0.01626(11) 0.01309(11) 0.01577(11) 0.00176(8) 0.00167(8) 0.00062(9)
O1 0.0311(7) 0.0533(9) 0.0237(7) 0.0155(6) -0.0048(6) -0.0063(7)
O2 0.0247(7) 0.0477(9) 0.0297(7) 0.0054(6) 0.0016(5) -0.0123(6)
O3 0.0477(9) 0.0177(7) 0.0640(10) -0.0079(7) 0.0244(8) 0.0003(6)
P1 0.0177(2) 0.01347(19) 0.01419(18) 0.00023(15) -0.00026(15) -0.00008(16)
P2 0.01626(19) 0.01345(19) 0.01435(18) 0.00035(15) 0.00134(15) 0.00060(15)
B1 0.0215(9) 0.0106(8) 0.0181(8) -0.0003(6) 0.0007(7) -0.0002(7)
B2 0.0209(9) 0.0142(9) 0.0177(8) 0.0001(7) 0.0018(7) -0.0040(7)
B3 0.0188(9) 0.0177(9) 0.0171(8) -0.0010(7) 0.0026(7) -0.0017(7)
B4 0.0175(9) 0.0151(9) 0.0154(8) -0.0029(7) 0.0009(6) 0.0003(7)
B5 0.0209(9) 0.0168(9) 0.0131(8) 0.0005(7) 0.0009(7) 0.0021(7)
B6 0.0238(9) 0.0150(9) 0.0146(8) 0.0013(7) -0.0005(7) 0.0015(7)
B7 0.0240(10) 0.0141(9) 0.0177(9) 0.0006(7) 0.0014(7) -0.0016(7)
B8 0.0222(9) 0.0180(9) 0.0172(8) 0.0009(7) 0.0024(7) -0.0009(7)
B9 0.0188(9) 0.0188(9) 0.0156(8) -0.0003(7) 0.0015(7) -0.0011(7)
B10 0.0220(9) 0.0172(9) 0.0161(8) 0.0019(7) 0.0023(7) -0.0006(7)
C1 0.0174(8) 0.0308(10) 0.0237(8) 0.0083(7) 0.0017(7) -0.0030(7)
C2 0.0248(9) 0.0220(9) 0.0175(8) 0.0016(6) -0.0018(7) -0.0021(7)
C3 0.0245(9) 0.0174(9) 0.0327(10) 0.0040(7) 0.0084(7) -0.0004(7)
C4 0.0276(9) 0.0164(8) 0.0138(7) 0.0009(6) -0.0029(6) -0.0013(7)
C5 0.0304(9) 0.0230(9) 0.0187(8) -0.0017(7) -0.0040(7) 0.0013(7)
C6 0.0497(12) 0.0255(10) 0.0209(9) -0.0073(7) -0.0017(8) 0.0077(9)
C7 0.0631(15) 0.0240(10) 0.0249(9) -0.0079(8) -0.0086(9) -0.0072(10)
C8 0.0417(12) 0.0320(10) 0.0226(9) -0.0011(8) -0.0053(8) -0.0145(9)
C9 0.0315(10) 0.0258(9) 0.0182(8) -0.0003(7) -0.0010(7) -0.0078(8)
C10 0.0157(7) 0.0164(8) 0.0224(8) 0.0038(6) 0.0005(6) -0.0013(6)
C11 0.0214(8) 0.0174(8) 0.0237(8) 0.0015(6) -0.0013(7) 0.0001(7)
C12 0.0204(9) 0.0173(8) 0.0326(9) 0.0008(7) 0.0025(7) -0.0002(7)
C13 0.0198(9) 0.0258(10) 0.0392(11) 0.0067(8) -0.0019(8) 0.0037(7)
C14 0.0233(9) 0.0401(11) 0.0296(10) 0.0053(9) -0.0077(8) 0.0045(8)
C15 0.0221(8) 0.0293(9) 0.0224(8) 0.0002(7) -0.0018(7) 0.0022(7)
C16 0.0163(7) 0.0150(8) 0.0193(8) 0.0010(6) 0.0025(6) 0.0007(6)
C17 0.0188(8) 0.0165(8) 0.0204(8) 0.0003(6) 0.0000(6) 0.0002(6)
C18 0.0238(9) 0.0211(9) 0.0258(8) -0.0033(7) 0.0062(7) 0.0022(7)
C19 0.0211(9) 0.0206(9) 0.0355(10) 0.0016(7) 0.0070(7) 0.0074(7)
C20 0.0225(9) 0.0268(9) 0.0300(9) 0.0086(8) 0.0018(7) 0.0083(7)
C21 0.0215(8) 0.0241(9) 0.0197(8) 0.0039(7) 0.0024(6) 0.0034(7)
C22 0.0210(8) 0.0183(8) 0.0164(7) 0.0024(6) -0.0011(6) -0.0028(6)
C23 0.0209(8) 0.0173(8) 0.0262(9) -0.0021(7) -0.0009(7) -0.0014(7)
C24 0.0310(10) 0.0179(9) 0.0274(9) -0.0049(7) -0.0005(7) -0.0031(7)
C25 0.0317(10) 0.0237(9) 0.0270(9) 0.0003(7) -0.0047(8) -0.0100(8)
C26 0.0208(9) 0.0317(10) 0.0281(9) 0.0026(8) -0.0008(7) -0.0085(7)
C27 0.0213(8) 0.0251(9) 0.0210(8) 0.0014(7) 0.0007(7) -0.0026(7)
C28 0.0166(7) 0.0129(7) 0.0139(7) -0.0001(6) -0.0011(6) -0.0007(6)
C29 0.0165(7) 0.0131(7) 0.0149(7) -0.0004(6) 0.0004(6) 0.0013(6)

loop_
_atom_type_symbol
_atom_type_description
_atom_type_scat_dispersion_real
_atom_type_scat_dispersion_imag
_atom_type_scat_source
C C 0.0033 0.0016 'International Tables Vol C Tables 4.2.6.8 and 6.1.1.4'
H H 0.0000 0.0000 'International Tables Vol C Tables 4.2.6.8 and 6.1.1.4'
B B 0.0013 0.0007 'International Tables Vol C Tables 4.2.6.8 and 6.1.1.4'
O O 0.0106 0.0060 'International Tables Vol C Tables 4.2.6.8 and 6.1.1.4'
P P 0.1023 0.0942 'International Tables Vol C Tables 4.2.6.8 and 6.1.1.4'
Fe Fe 0.3463 0.8444 'International Tables Vol C Tables 4.2.6.8 and 6.1.1.4'

loop_
_geom_angle_atom_site_label_1
_geom_angle_atom_site_label_2
_geom_angle_atom_site_label_3
_geom_angle
_geom_angle_publ_flag
C2 FE1 C1 88.59(7) y
C2 FE1 C3 99.51(8) y
C1 FE1 C3 111.03(8) y
C2 FE1 P1 162.62(6) y
C1 FE1 P1 84.97(6) y
C3 FE1 P1 97.87(6) y
C2 FE1 P2 86.19(5) y
C1 FE1 P2 148.26(6) y
C3 FE1 P2 100.71(6) y
P1 FE1 P2 90.821(17) y
C4 P1 C10 103.67(7) y
C4 P1 C28 101.48(7) y
C10 P1 C28 107.40(7) y
C4 P1 FE1 120.31(6) y
C10 P1 FE1 112.34(5) y
C28 P1 FE1 110.48(5) y
C16 P2 C22 102.41(7) y
C16 P2 C29 103.92(7) y
C22 P2 C29 105.50(7) y
C16 P2 FE1 119.61(5) y
C22 P2 FE1 113.63(5) y
C29 P2 FE1 110.42(5) y
C28 B1 C29 58.91(9) y
C28 B1 B7 104.84(12) y
C29 B1 B7 105.03(12) y
C28 B1 B2 58.10(9) y
C29 B1 B2 105.57(12) y
B7 B1 B2 60.01(10) y
C28 B1 B6 105.46(12) y
C29 B1 B6 58.38(9) y
B7 B1 B6 59.77(10) y
B2 B1 B6 107.65(12) y
C28 B1 H1 123.9 ?
C29 B1 H1 123.7 ?
B7 B1 H1 123.1 ?
B2 B1 H1 122.3 ?
B6 B1 H1 122.3 ?
C28 B2 B3 59.04(10) y
C28 B2 B8 105.40(12) y
B3 B2 B8 60.01(10) y
C28 B2 B7 105.47(12) y
B3 B2 B7 108.44(13) y
B8 B2 B7 60.35(10) y
C28 B2 B1 59.19(9) y
B3 B2 B1 108.39(13) y
B8 B2 B1 108.09(13) y
B7 B2 B1 59.74(10) y
C28 B2 H2 124.1 ?
B3 B2 H2 121.3 ?
B8 B2 H2 122.2 ?
B7 B2 H2 122.1 ?
B1 B2 H2 121.4 ?
C28 B3 B2 58.58(10) y
C28 B3 B8 105.16(12) y
B2 B3 B8 60.16(10) y
C28 B3 B9 104.98(12) y
B2 B3 B9 108.31(13) y
B8 B3 B9 60.5(1) y
C28 B3 B4 58.69(9) y
B2 B3 B4 107.37(13) y
B8 B3 B4 107.62(13) y
B9 B3 B4 59.39(10) y
C28 B3 H3 124.5 ?
B2 B3 H3 121.6 ?
B8 B3 H3 122.1 ?
B9 B3 H3 122.2 ?
B4 B3 H3 122.1 ?
C28 B4 C29 59.22(9) y
C28 B4 B9 105.24(12) y
C29 B4 B9 105.55(12) y
C28 B4 B5 106.06(12) y
C29 B4 B5 58.56(9) y
B9 B4 B5 60.15(10) y
C28 B4 B3 58.41(9) y
C29 B4 B3 106.21(12) y
B9 B4 B3 60.01(10) y
B5 B4 B3 108.23(13) y
C28 B4 H4 123.6 ?
C29 B4 H4 123.3 ?
B9 B4 H4 122.8 ?
B5 B4 H4 121.9 ?
B3 B4 H4 122 ?
C29 B5 B10 105.11(12) y
C29 B5 B9 105.40(12) y
B10 B5 B9 60.29(10) y
C29 B5 B6 58.80(9) y
B10 B5 B6 59.71(10) y
B9 B5 B6 108.00(13) y
C29 B5 B4 58.96(9) y
B10 B5 B4 107.47(13) y
B9 B5 B4 59.55(10) y
B6 B5 B4 107.51(12) y
C29 B5 H5 124.2 ?
B10 B5 H5 122.4 ?
B9 B5 H5 122.1 ?
B6 B5 H5 121.7 ?
B4 B5 H5 122 ?
C29 B6 B10 105.26(12) y
C29 B6 B7 105.72(12) y
B10 B6 B7 60.42(10) y
C29 B6 B5 58.69(9) y
B10 B6 B5 60.01(10) y
B7 B6 B5 108.49(13) y
C29 B6 B1 59.22(9) y
B10 B6 B1 107.95(13) y
B7 B6 B1 59.81(10) y
B5 B6 B1 107.98(12) y
C29 B6 H6 124.1 ?
B10 B6 H6 122.2 ?
B7 B6 H6 121.9 ?
B5 B6 H6 121.5 ?
B1 B6 H6 121.6 ?
B6 B7 B1 60.41(10) y
B6 B7 B2 108.35(12) y
B1 B7 B2 60.25(10) y
B6 B7 B10 59.66(10) y
B1 B7 B10 107.83(12) y
B2 B7 B10 107.44(13) y
B6 B7 B8 107.77(13) y
B1 B7 B8 107.98(12) y
B2 B7 B8 59.7(1) y
B10 B7 B8 59.71(10) y
B6 B7 H7 121.6 ?
B1 B7 H7 121.5 ?
B2 B7 H7 121.8 ?
B10 B7 H7 122.2 ?
B8 B7 H7 122 ?
B3 B8 B2 59.83(10) y
B3 B8 B10 108.11(13) y
B2 B8 B10 107.89(13) y
B3 B8 B7 107.98(12) y
B2 B8 B7 59.95(10) y
B10 B8 B7 60.03(10) y
B3 B8 B9 59.93(10) y
B2 B8 B9 107.60(12) y
B10 B8 B9 60.04(10) y
B7 B8 B9 107.90(13) y
B3 B8 H8 121.7 ?
B2 B8 H8 122 ?
B10 B8 H8 121.6 ?
B7 B8 H8 121.7 ?
B9 B8 H8 121.9 ?
B4 B9 B5 60.3(1) y
B4 B9 B3 60.6(1) y
B5 B9 B3 108.82(12) y
B4 B9 B10 107.61(12) y
B5 B9 B10 59.74(10) y
B3 B9 B10 107.50(13) y
B4 B9 B8 107.84(12) y
B5 B9 B8 107.84(12) y
B3 B9 B8 59.57(10) y
B10 B9 B8 59.64(10) y
B4 B9 H9 121.6 ?
B5 B9 H9 121.4 ?
B3 B9 H9 121.5 ?
B10 B9 H9 122.3 ?
B8 B9 H9 122.1 ?
B6 B10 B5 60.28(10) y
B6 B10 B8 108.41(12) y
B5 B10 B8 108.56(13) y
B6 B10 B7 59.92(10) y
B5 B10 B7 108.31(12) y
B8 B10 B7 60.26(10) y
B6 B10 B9 108.18(12) y
B5 B10 B9 59.97(10) y
B8 B10 B9 60.32(10) y
B7 B10 B9 108.30(13) y
B6 B10 H10 121.6 ?
B5 B10 H10 121.5 ?
B8 B10 H10 121.3 ?
B7 B10 H10 121.6 ?
B9 B10 H10 121.6 ?
O1 C1 FE1 179.10(18) y
O2 C2 FE1 178.82(16) y
O3 C3 FE1 176.01(16) y
C5 C4 C9 118.67(15) y
C5 C4 P1 118.74(13) y
C9 C4 P1 122.43(13) y
C6 C5 C4 120.83(17) y
C6 C5 H5A 119.6 ?
C4 C5 H5A 119.6 ?
C5 C6 C7 119.71(18) y
C5 C6 H6A 120.1 ?
C7 C6 H6A 120.1 ?
C8 C7 C6 120.14(17) y
C8 C7 H7A 119.9 ?
C6 C7 H7A 119.9 ?
C7 C8 C9 120.43(18) y
C7 C8 H8A 119.8 ?
C9 C8 H8A 119.8 ?
C8 C9 C4 120.17(17) y
C8 C9 H9A 119.9 ?
C4 C9 H9A 119.9 ?
C15 C10 C11 118.20(15) y
C15 C10 P1 119.35(12) y
C11 C10 P1 121.46(12) y
C12 C11 C10 121.04(16) y
C12 C11 H11 119.5 ?
C10 C11 H11 119.5 ?
C13 C12 C11 120.13(16) y
C13 C12 H12 119.9 ?
C11 C12 H12 119.9 ?
C12 C13 C14 119.50(17) y
C12 C13 H13 120.3 ?
C14 C13 H13 120.3 ?
C13 C14 C15 120.81(17) y
C13 C14 H14 119.6 ?
C15 C14 H14 119.6 ?
C14 C15 C10 120.30(16) y
C14 C15 H15 119.8 ?
C10 C15 H15 119.8 ?
C17 C16 C21 118.65(14) y
C17 C16 P2 118.20(12) y
C21 C16 P2 123.09(12) y
C16 C17 C18 120.81(15) y
C16 C17 H17 119.6 ?
C18 C17 H17 119.6 ?
C19 C18 C17 119.68(16) y
C19 C18 H18 120.2 ?
C17 C18 H18 120.2 ?
C20 C19 C18 120.11(16) y
C20 C19 H19 119.9 ?
C18 C19 H19 119.9 ?
C21 C20 C19 120.33(16) y
C21 C20 H20 119.8 ?
C19 C20 H20 119.8 ?
C20 C21 C16 120.40(15) y
C20 C21 H21 119.8 ?
C16 C21 H21 119.8 ?
C23 C22 C27 118.02(15) y
C23 C22 P2 121.18(12) y
C27 C22 P2 120.38(12) y
C24 C23 C22 121.04(16) y
C24 C23 H23 119.5 ?
C22 C23 H23 119.5 ?
C25 C24 C23 120.33(16) y
C25 C24 H24 119.8 ?
C23 C24 H24 119.8 ?
C26 C25 C24 119.35(16) y
C26 C25 H25 120.3 ?
C24 C25 H25 120.3 ?
C25 C26 C27 120.49(16) y
C25 C26 H26 119.8 ?
C27 C26 H26 119.8 ?
C26 C27 C22 120.69(16) y
C26 C27 H27 119.7 ?
C22 C27 H27 119.7 ?
C29 C28 B2 110.69(11) y
C29 C28 B3 110.78(11) y
B2 C28 B3 62.38(10) y
C29 C28 B4 60.48(9) y
B2 C28 B4 113.87(12) y
B3 C28 B4 62.9(1) y
C29 C28 B1 60.74(9) y
B2 C28 B1 62.71(10) y
B3 C28 B1 113.98(12) y
B4 C28 B1 112.78(12) y
C29 C28 P1 112.45(9) y
B2 C28 P1 124.52(10) y
B3 C28 P1 126.97(11) y
B4 C28 P1 117.0(1) y
B1 C28 P1 113.19(10) y
C28 C29 B5 110.02(12) y
C28 C29 B6 109.77(11) y
B5 C29 B6 62.51(10) y
C28 C29 B4 60.30(9) y
B5 C29 B4 62.48(10) y
B6 C29 B4 113.36(12) y
C28 C29 B1 60.34(9) y
B5 C29 B1 113.68(12) y
B6 C29 B1 62.4(1) y
B4 C29 B1 112.29(12) y
C28 C29 P2 111.88(9) y
B5 C29 P2 127.89(11) y
B6 C29 P2 125.94(11) y
B4 C29 P2 116.56(10) y
B1 C29 P2 113.31(10) y

loop_
_geom_bond_atom_site_label_1
_geom_bond_atom_site_label_2
_geom_bond_distance
_geom_bond_publ_flag
Fe1 C2 1.7660(18) y
Fe1 C1 1.7693(17) y
Fe1 C3 1.7836(18) y
Fe1 P1 2.1948(5) y
Fe1 P2 2.1974(5) y
O1 C1 1.157(2) y
O2 C2 1.1504(19) y
O3 C3 1.148(2) y
P1 C4 1.8282(16) y
P1 C10 1.8291(16) y
P1 C28 1.8874(15) y
P2 C16 1.8319(16) y
P2 C22 1.8399(16) y
P2 C29 1.8977(16) y
B1 C28 1.725(2) y
B1 C29 1.732(2) y
B1 B7 1.775(2) y
B1 B2 1.785(3) y
B1 B6 1.786(2) y
B1 H1 1.12 ?
B2 C28 1.705(2) y
B2 B3 1.770(3) y
B2 B8 1.776(3) y
B2 B7 1.780(3) y
B2 H2 1.12 ?
B3 C28 1.713(2) y
B3 B8 1.773(3) y
B3 B9 1.780(3) y
B3 B4 1.790(3) y
B3 H3 1.12 ?
B4 C28 1.718(2) y
B4 C29 1.721(2) y
B4 B9 1.769(2) y
B4 B5 1.782(2) y
B4 H4 1.12 ?
B5 C29 1.714(2) y
B5 B10 1.775(3) y
B5 B9 1.779(3) y
B5 B6 1.780(3) y
B5 H5 1.12 ?
B6 C29 1.716(2) y
B6 B10 1.770(3) y
B6 B7 1.775(3) y
B6 H6 1.12 ?
B7 B10 1.784(3) y
B7 B8 1.788(3) y
B7 H7 1.12 ?
B8 B10 1.778(3) y
B8 B9 1.790(3) y
B8 H8 1.12 ?
B9 B10 1.785(3) y
B9 H9 1.12 ?
B10 H10 1.12 ?
C4 C5 1.396(2) y
C4 C9 1.398(2) y
C5 C6 1.384(2) y
C5 H5a 0.95 ?
C6 C7 1.393(3) y
C6 H6a 0.95 ?
C7 C8 1.371(3) y
C7 H7a 0.95 ?
C8 C9 1.393(2) y
C8 H8a 0.95 ?
C9 H9a 0.95 ?
C10 C15 1.396(2) y
C10 C11 1.398(2) y
C11 C12 1.388(2) y
C11 H11 0.95 ?
C12 C13 1.380(2) y
C12 H12 0.95 ?
C13 C14 1.383(3) y
C13 H13 0.95 ?
C14 C15 1.389(2) y
C14 H14 0.95 ?
C15 H15 0.95 ?
C16 C17 1.393(2) y
C16 C21 1.403(2) y
C17 C18 1.393(2) y
C17 H17 0.95 ?
C18 C19 1.386(2) y
C18 H18 0.95 ?
C19 C20 1.385(2) y
C19 H19 0.95 ?
C20 C21 1.383(2) y
C20 H20 0.95 ?
C21 H21 0.95 ?
C22 C23 1.397(2) y
C22 C27 1.400(2) y
C23 C24 1.389(2) y
C23 H23 0.95 ?
C24 C25 1.388(2) y
C24 H24 0.95 ?
C25 C26 1.386(2) y
C25 H25 0.95 ?
C26 C27 1.392(2) y
C26 H26 0.95 ?
C27 H27 0.95 ?
C28 C29 1.700(2) y

loop_
_geom_torsion_atom_site_label_1
_geom_torsion_atom_site_label_2
_geom_torsion_atom_site_label_3
_geom_torsion_atom_site_label_4
_geom_torsion
_geom_torsion_publ_flag
C2 FE1 P1 C4 -19.9(2) y
C1 FE1 P1 C4 48.73(8) y
C3 FE1 P1 C4 159.31(8) y
P2 FE1 P1 C4 -99.76(6) y
C2 FE1 P1 C10 -142.36(19) y
C1 FE1 P1 C10 -73.68(8) y
C3 FE1 P1 C10 36.90(8) y
P2 FE1 P1 C10 137.83(6) y
C2 FE1 P1 C28 97.74(19) y
C1 FE1 P1 C28 166.42(8) y
C3 FE1 P1 C28 -83.00(8) y
P2 FE1 P1 C28 17.93(5) y
C2 FE1 P2 C16 -60.16(8) y
C1 FE1 P2 C16 20.95(12) y
C3 FE1 P2 C16 -159.13(8) y
P1 FE1 P2 C16 102.70(6) y
C2 FE1 P2 C22 61.08(8) y
C1 FE1 P2 C22 142.18(12) y
C3 FE1 P2 C22 -37.89(8) y
P1 FE1 P2 C22 -136.06(6) y
C2 FE1 P2 C29 179.39(7) y
C1 FE1 P2 C29 -99.51(12) y
C3 FE1 P2 C29 80.41(8) y
P1 FE1 P2 C29 -17.76(5) y
C29 B1 B2 C28 36.4(1) y
B7 B1 B2 C28 135.03(12) y
B6 B1 B2 C28 97.55(13) y
C28 B1 B2 B3 -33.96(11) y
C29 B1 B2 B3 2.44(16) y
B7 B1 B2 B3 101.07(13) y
B6 B1 B2 B3 63.59(15) y
C28 B1 B2 B8 -97.50(13) y
C29 B1 B2 B8 -61.10(15) y
B7 B1 B2 B8 37.53(12) y
B6 B1 B2 B8 0.05(16) y
C28 B1 B2 B7 -135.03(12) y
C29 B1 B2 B7 -98.63(13) y
B6 B1 B2 B7 -37.48(11) y
B8 B2 B3 C28 134.73(13) y
B7 B2 B3 C28 97.34(13) y
B1 B2 B3 C28 34.02(11) y
C28 B2 B3 B8 -134.73(13) y
B7 B2 B3 B8 -37.39(12) y
B1 B2 B3 B8 -100.71(14) y
C28 B2 B3 B9 -96.71(13) y
B8 B2 B3 B9 38.02(12) y
B7 B2 B3 B9 0.63(16) y
B1 B2 B3 B9 -62.69(15) y
C28 B2 B3 B4 -34.00(11) y
B8 B2 B3 B4 100.73(13) y
B7 B2 B3 B4 63.34(15) y
B1 B2 B3 B4 0.02(16) y
B2 B3 B4 C28 33.96(11) y
B8 B3 B4 C28 97.36(13) y
B9 B3 B4 C28 135.34(13) y
C28 B3 B4 C29 -36.45(11) y
B2 B3 B4 C29 -2.49(16) y
B8 B3 B4 C29 60.91(15) y
B9 B3 B4 C29 98.89(13) y
C28 B3 B4 B9 -135.34(13) y
B2 B3 B4 B9 -101.39(14) y
B8 B3 B4 B9 -37.98(12) y
C28 B3 B4 B5 -98.01(13) y
B2 B3 B4 B5 -64.06(15) y
B8 B3 B4 B5 -0.66(16) y
B9 B3 B4 B5 37.33(12) y
C28 B4 B5 C29 36.86(11) y
B9 B4 B5 C29 135.49(13) y
B3 B4 B5 C29 98.23(13) y
C28 B4 B5 B10 -60.59(15) y
C29 B4 B5 B10 -97.45(13) y
B9 B4 B5 B10 38.04(12) y
B3 B4 B5 B10 0.78(16) y
C28 B4 B5 B9 -98.64(13) y
C29 B4 B5 B9 -135.49(13) y
B3 B4 B5 B9 -37.27(11) y
C28 B4 B5 B6 2.34(16) y
C29 B4 B5 B6 -34.52(11) y
B9 B4 B5 B6 100.97(13) y
B3 B4 B5 B6 63.71(15) y
B10 B5 B6 C29 134.97(13) y
B9 B5 B6 C29 97.45(13) y
B4 B5 B6 C29 34.59(11) y
C29 B5 B6 B10 -134.97(13) y
B9 B5 B6 B10 -37.52(12) y
B4 B5 B6 B10 -100.38(13) y
C29 B5 B6 B7 -97.52(13) y
B10 B5 B6 B7 37.44(12) y
B9 B5 B6 B7 -0.08(16) y
B4 B5 B6 B7 -62.94(15) y
C29 B5 B6 B1 -34.20(11) y
B10 B5 B6 B1 100.77(14) y
B9 B5 B6 B1 63.25(15) y
B4 B5 B6 B1 0.39(16) y
C28 B1 B6 C29 -36.92(11) y
B7 B1 B6 C29 -135.34(13) y
B2 B1 B6 C29 -97.75(13) y
C28 B1 B6 B10 60.49(15) y
C29 B1 B6 B10 97.41(13) y
B7 B1 B6 B10 -37.93(12) y
B2 B1 B6 B10 -0.34(16) y
C28 B1 B6 B7 98.42(13) y
C29 B1 B6 B7 135.34(13) y
B2 B1 B6 B7 37.58(12) y
C28 B1 B6 B5 -2.94(16) y
C29 B1 B6 B5 33.98(11) y
B7 B1 B6 B5 -101.36(14) y
B2 B1 B6 B5 -63.77(15) y
C29 B6 B7 B1 38.86(11) y
B10 B6 B7 B1 137.75(13) y
B5 B6 B7 B1 100.49(13) y
C29 B6 B7 B2 0.99(16) y
B10 B6 B7 B2 99.89(14) y
B5 B6 B7 B2 62.62(15) y
B1 B6 B7 B2 -37.86(12) y
C29 B6 B7 B10 -98.89(13) y
B5 B6 B7 B10 -37.26(12) y
B1 B6 B7 B10 -137.75(13) y
C29 B6 B7 B8 -62.14(15) y
B10 B6 B7 B8 36.75(12) y
B5 B6 B7 B8 -0.51(16) y
B1 B6 B7 B8 -101.00(13) y
C28 B1 B7 B6 -99.48(13) y
C29 B1 B7 B6 -38.30(11) y
B2 B1 B7 B6 -137.85(13) y
C28 B1 B7 B2 38.37(11) y
C29 B1 B7 B2 99.56(13) y
B6 B1 B7 B2 137.85(13) y
C28 B1 B7 B10 -61.93(15) y
C29 B1 B7 B10 -0.74(16) y
B2 B1 B7 B10 -100.30(14) y
B6 B1 B7 B10 37.55(12) y
C28 B1 B7 B8 1.16(16) y
C29 B1 B7 B8 62.34(15) y
B2 B1 B7 B8 -37.21(12) y
B6 B1 B7 B8 100.64(13) y
C28 B2 B7 B6 -1.10(16) y
B3 B2 B7 B6 -63.04(15) y
B8 B2 B7 B6 -100.28(13) y
B1 B2 B7 B6 37.94(12) y
C28 B2 B7 B1 -39.04(11) y
B3 B2 B7 B1 -100.98(13) y
B8 B2 B7 B1 -138.22(13) y
C28 B2 B7 B10 61.92(15) y
B3 B2 B7 B10 -0.02(16) y
B8 B2 B7 B10 -37.26(12) y
B1 B2 B7 B10 100.96(13) y
C28 B2 B7 B8 99.18(13) y
B3 B2 B7 B8 37.24(12) y
B1 B2 B7 B8 138.22(13) y
C28 B3 B8 B2 -38.91(11) y
B9 B3 B8 B2 -137.79(13) y
B4 B3 B8 B2 -100.31(13) y
C28 B3 B8 B10 61.67(15) y
B2 B3 B8 B10 100.59(13) y
B9 B3 B8 B10 -37.20(12) y
B4 B3 B8 B10 0.28(16) y
C28 B3 B8 B7 -1.81(16) y
B2 B3 B8 B7 37.10(12) y
B9 B3 B8 B7 -100.69(14) y
B4 B3 B8 B7 -63.21(15) y
C28 B3 B8 B9 98.88(13) y
B2 B3 B8 B9 137.79(13) y
B4 B3 B8 B9 37.48(11) y
C28 B2 B8 B3 39.19(12) y
B7 B2 B8 B3 138.48(13) y
B1 B2 B8 B3 101.23(13) y
C28 B2 B8 B10 -61.78(15) y
B3 B2 B8 B10 -100.97(14) y
B7 B2 B8 B10 37.52(12) y
B1 B2 B8 B10 0.26(16) y
C28 B2 B8 B7 -99.29(13) y
B3 B2 B8 B7 -138.48(13) y
B1 B2 B8 B7 -37.25(12) y
C28 B2 B8 B9 1.60(16) y
B3 B2 B8 B9 -37.59(12) y
B7 B2 B8 B9 100.90(14) y
B1 B2 B8 B9 63.64(15) y
B6 B7 B8 B3 64.23(15) y
B1 B7 B8 B3 0.41(17) y
B2 B7 B8 B3 -37.05(12) y
B10 B7 B8 B3 100.96(14) y
B6 B7 B8 B2 101.28(13) y
B1 B7 B8 B2 37.45(12) y
B10 B7 B8 B2 138.01(13) y
B6 B7 B8 B10 -36.73(12) y
B1 B7 B8 B10 -100.56(13) y
B2 B7 B8 B10 -138.01(13) y
B6 B7 B8 B9 0.90(16) y
B1 B7 B8 B9 -62.93(15) y
B2 B7 B8 B9 -100.38(13) y
B10 B7 B8 B9 37.63(12) y
C28 B4 B9 B5 100.04(13) y
C29 B4 B9 B5 38.38(11) y
B3 B4 B9 B5 138.39(13) y
C28 B4 B9 B3 -38.35(11) y
C29 B4 B9 B3 -100.02(13) y
B5 B4 B9 B3 -138.39(13) y
C28 B4 B9 B10 62.21(15) y
C29 B4 B9 B10 0.54(16) y
B5 B4 B9 B10 -37.83(12) y
B3 B4 B9 B10 100.56(13) y
C28 B4 B9 B8 -0.73(16) y
C29 B4 B9 B8 -62.39(15) y
B5 B4 B9 B8 -100.77(13) y
B3 B4 B9 B8 37.62(12) y
C29 B5 B9 B4 -38.53(11) y
B10 B5 B9 B4 -137.41(13) y
B6 B5 B9 B4 -100.14(13) y
C29 B5 B9 B3 -0.86(16) y
B10 B5 B9 B3 -99.73(13) y
B6 B5 B9 B3 -62.46(15) y
B4 B5 B9 B3 37.68(12) y
C29 B5 B9 B10 98.87(13) y
B6 B5 B9 B10 37.27(12) y
B4 B5 B9 B10 137.41(13) y
C29 B5 B9 B8 62.24(14) y
B10 B5 B9 B8 -36.63(12) y
B6 B5 B9 B8 0.64(16) y
B4 B5 B9 B8 100.78(13) y
C28 B3 B9 B4 38.44(11) y
B2 B3 B9 B4 99.76(13) y
B8 B3 B9 B4 137.63(13) y
C28 B3 B9 B5 0.89(16) y
B2 B3 B9 B5 62.22(15) y
B8 B3 B9 B5 100.09(13) y
B4 B3 B9 B5 -37.54(12) y
C28 B3 B9 B10 -62.31(15) y
B2 B3 B9 B10 -0.99(16) y
B8 B3 B9 B10 36.88(12) y
B4 B3 B9 B10 -100.75(13) y
C28 B3 B9 B8 -99.19(13) y
B2 B3 B9 B8 -37.87(12) y
B4 B3 B9 B8 -137.63(13) y
B3 B8 B9 B4 -38.08(12) y
B2 B8 B9 B4 -0.54(17) y
B10 B8 B9 B4 100.36(13) y
B7 B8 B9 B4 62.74(15) y
B3 B8 B9 B5 -101.77(13) y
B2 B8 B9 B5 -64.23(15) y
B10 B8 B9 B5 36.67(11) y
B7 B8 B9 B5 -0.95(16) y
B2 B8 B9 B3 37.54(12) y
B10 B8 B9 B3 138.45(13) y
B7 B8 B9 B3 100.82(13) y
B3 B8 B9 B10 -138.45(13) y
B2 B8 B9 B10 -100.90(14) y
B7 B8 B9 B10 -37.62(12) y
C29 B6 B10 B5 -38.80(11) y
B7 B6 B10 B5 -138.47(13) y
B1 B6 B10 B5 -100.82(13) y
C29 B6 B10 B8 62.53(15) y
B7 B6 B10 B8 -37.15(12) y
B5 B6 B10 B8 101.32(14) y
B1 B6 B10 B8 0.51(16) y
C29 B6 B10 B7 99.67(13) y
B5 B6 B10 B7 138.47(13) y
B1 B6 B10 B7 37.66(12) y
C29 B6 B10 B9 -1.37(16) y
B7 B6 B10 B9 -101.05(14) y
B5 B6 B10 B9 37.42(12) y
B1 B6 B10 B9 -63.39(15) y
C29 B5 B10 B6 38.82(11) y
B9 B5 B10 B6 138.17(13) y
B4 B5 B10 B6 100.46(13) y
C29 B5 B10 B8 -62.25(15) y
B9 B5 B10 B8 37.10(12) y
B6 B5 B10 B8 -101.07(13) y
B4 B5 B10 B8 -0.61(16) y
C29 B5 B10 B7 1.64(16) y
B9 B5 B10 B7 100.99(14) y
B6 B5 B10 B7 -37.18(12) y
B4 B5 B10 B7 63.28(15) y
C29 B5 B10 B9 -99.35(13) y
B6 B5 B10 B9 -138.17(13) y
B4 B5 B10 B9 -37.71(11) y
B3 B8 B10 B6 -63.73(16) y
B2 B8 B10 B6 -0.48(17) y
B7 B8 B10 B6 37.00(12) y
B9 B8 B10 B6 -100.88(13) y
B3 B8 B10 B5 0.20(16) y
B2 B8 B10 B5 63.46(15) y
B7 B8 B10 B5 100.94(13) y
B9 B8 B10 B5 -36.95(12) y
B3 B8 B10 B7 -100.73(13) y
B2 B8 B10 B7 -37.48(12) y
B9 B8 B10 B7 -137.89(13) y
B3 B8 B10 B9 37.15(12) y
B2 B8 B10 B9 100.41(13) y
B7 B8 B10 B9 137.89(13) y
B1 B7 B10 B6 -37.89(12) y
B2 B7 B10 B6 -101.45(13) y
B8 B7 B10 B6 -138.71(13) y
B6 B7 B10 B5 37.33(12) y
B1 B7 B10 B5 -0.56(17) y
B2 B7 B10 B5 -64.11(16) y
B8 B7 B10 B5 -101.37(14) y
B6 B7 B10 B8 138.71(13) y
B1 B7 B10 B8 100.81(14) y
B2 B7 B10 B8 37.26(12) y
B6 B7 B10 B9 100.86(13) y
B1 B7 B10 B9 62.96(16) y
B2 B7 B10 B9 -0.59(16) y
B8 B7 B10 B9 -37.85(12) y
B4 B9 B10 B6 0.52(16) y
B5 B9 B10 B6 -37.56(12) y
B3 B9 B10 B6 64.43(15) y
B8 B9 B10 B6 101.27(13) y
B4 B9 B10 B5 38.08(12) y
B3 B9 B10 B5 101.99(13) y
B8 B9 B10 B5 138.83(13) y
B4 B9 B10 B8 -100.75(13) y
B5 B9 B10 B8 -138.83(13) y
B3 B9 B10 B8 -36.85(12) y
B4 B9 B10 B7 -62.93(15) y
B5 B9 B10 B7 -101.01(13) y
B3 B9 B10 B7 0.98(16) y
B8 B9 B10 B7 37.82(12) y
C2 FE1 C1 O1 -123(12) y
C3 FE1 C1 O1 -24(12) y
P1 FE1 C1 O1 73(12) y
P2 FE1 C1 O1 156(12) y
C1 FE1 C2 O2 33(10) y
C3 FE1 C2 O2 -79(10) y
P1 FE1 C2 O2 101(10) y
P2 FE1 C2 O2 -179(10) y
C2 FE1 C3 O3 -2(2) y
C1 FE1 C3 O3 -94(2) y
P1 FE1 C3 O3 178(10) y
P2 FE1 C3 O3 86(2) y
C10 P1 C4 C5 144.94(13) y
C28 P1 C4 C5 -103.75(13) y
FE1 P1 C4 C5 18.42(15) y
C10 P1 C4 C9 -39.59(15) y
C28 P1 C4 C9 71.72(15) y
FE1 P1 C4 C9 -166.12(11) y
C9 C4 C5 C6 -1.5(2) y
P1 C4 C5 C6 174.13(13) y
C4 C5 C6 C7 0.0(3) y
C5 C6 C7 C8 1.9(3) y
C6 C7 C8 C9 -2.2(3) y
C7 C8 C9 C4 0.6(3) y
C5 C4 C9 C8 1.2(2) y
P1 C4 C9 C8 -174.25(13) y
C4 P1 C10 C15 -33.03(15) y
C28 P1 C10 C15 -139.94(13) y
FE1 P1 C10 C15 98.37(13) y
C4 P1 C10 C11 158.56(13) y
C28 P1 C10 C11 51.65(15) y
FE1 P1 C10 C11 -70.03(14) y
C15 C10 C11 C12 1.5(2) y
P1 C10 C11 C12 170.03(13) y
C10 C11 C12 C13 -0.4(2) y
C11 C12 C13 C14 -0.1(3) y
C12 C13 C14 C15 -0.6(3) y
C13 C14 C15 C10 1.7(3) y
C11 C10 C15 C14 -2.1(2) y
P1 C10 C15 C14 -170.88(14) y
C22 P2 C16 C17 -132.69(13) y
C29 P2 C16 C17 117.65(13) y
FE1 P2 C16 C17 -6.01(15) y
C22 P2 C16 C21 44.60(15) y
C29 P2 C16 C21 -65.07(15) y
FE1 P2 C16 C21 171.27(11) y
C21 C16 C17 C18 1.2(2) y
P2 C16 C17 C18 178.59(12) y
C16 C17 C18 C19 -0.4(2) y
C17 C18 C19 C20 -0.7(3) y
C18 C19 C20 C21 1.1(3) y
C19 C20 C21 C16 -0.3(3) y
C17 C16 C21 C20 -0.8(2) y
P2 C16 C21 C20 -178.09(13) y
C16 P2 C22 C23 -160.09(13) y
C29 P2 C22 C23 -51.63(15) y
FE1 P2 C22 C23 69.47(14) y
C16 P2 C22 C27 27.54(15) y
C29 P2 C22 C27 136.01(13) y
FE1 P2 C22 C27 -102.89(13) y
C27 C22 C23 C24 -3.4(2) y
P2 C22 C23 C24 -175.98(13) y
C22 C23 C24 C25 1.5(3) y
C23 C24 C25 C26 0.9(3) y
C24 C25 C26 C27 -1.3(3) y
C25 C26 C27 C22 -0.7(3) y
C23 C22 C27 C26 3.0(2) y
P2 C22 C27 C26 175.63(13) y
B3 B2 C28 C29 103.32(13) y
B8 B2 C28 C29 63.66(15) y
B7 B2 C28 C29 0.80(15) y
B1 B2 C28 C29 -38.50(11) y
B8 B2 C28 B3 -39.66(12) y
B7 B2 C28 B3 -102.52(13) y
B1 B2 C28 B3 -141.82(13) y
B3 B2 C28 B4 37.45(12) y
B8 B2 C28 B4 -2.21(17) y
B7 B2 C28 B4 -65.07(15) y
B1 B2 C28 B4 -104.37(13) y
B3 B2 C28 B1 141.82(13) y
B8 B2 C28 B1 102.16(13) y
B7 B2 C28 B1 39.30(11) y
B3 B2 C28 P1 -117.64(14) y
B8 B2 C28 P1 -157.30(11) y
B7 B2 C28 P1 139.84(11) y
B1 B2 C28 P1 100.54(13) y
B2 B3 C28 C29 -103.17(13) y
B8 B3 C28 C29 -63.50(14) y
B9 B3 C28 C29 -0.60(15) y
B4 B3 C28 C29 38.17(11) y
B8 B3 C28 B2 39.68(12) y
B9 B3 C28 B2 102.57(13) y
B4 B3 C28 B2 141.34(13) y
B2 B3 C28 B4 -141.34(13) y
B8 B3 C28 B4 -101.67(13) y
B9 B3 C28 B4 -38.77(11) y
B2 B3 C28 B1 -36.96(12) y
B8 B3 C28 B1 2.72(16) y
B9 B3 C28 B1 65.62(15) y
B4 B3 C28 B1 104.38(13) y
B2 B3 C28 P1 114.00(14) y
B8 B3 C28 P1 153.68(11) y
B9 B3 C28 P1 -143.43(11) y
B4 B3 C28 P1 -104.66(13) y
B9 B4 C28 C29 -99.27(13) y
B5 B4 C28 C29 -36.56(11) y
B3 B4 C28 C29 -138.39(12) y
C29 B4 C28 B2 101.15(13) y
B9 B4 C28 B2 1.87(17) y
B5 B4 C28 B2 64.59(15) y
B3 B4 C28 B2 -37.25(12) y
C29 B4 C28 B3 138.39(12) y
B9 B4 C28 B3 39.12(12) y
B5 B4 C28 B3 101.84(13) y
C29 B4 C28 B1 32.12(11) y
B9 B4 C28 B1 -67.15(15) y
B5 B4 C28 B1 -4.44(16) y
B3 B4 C28 B1 -106.27(13) y
C29 B4 C28 P1 -101.77(11) y
B9 B4 C28 P1 158.95(10) y
B5 B4 C28 P1 -138.33(11) y
B3 B4 C28 P1 119.83(12) y
B7 B1 C28 C29 98.83(12) y
B2 B1 C28 C29 138.12(12) y
B6 B1 C28 C29 36.68(11) y
C29 B1 C28 B2 -138.12(12) y
B7 B1 C28 B2 -39.29(11) y
B6 B1 C28 B2 -101.45(13) y
C29 B1 C28 B3 -101.30(13) y
B7 B1 C28 B3 -2.47(16) y
B2 B1 C28 B3 36.83(12) y
B6 B1 C28 B3 -64.62(15) y
C29 B1 C28 B4 -32.03(11) y
B7 B1 C28 B4 66.80(15) y
B2 B1 C28 B4 106.10(13) y
B6 B1 C28 B4 4.65(16) y
C29 B1 C28 P1 103.66(11) y
B7 B1 C28 P1 -157.51(10) y
B2 B1 C28 P1 -118.21(12) y
B6 B1 C28 P1 140.34(10) y
C4 P1 C28 C29 115.05(10) y
C10 P1 C28 C29 -136.51(10) y
FE1 P1 C28 C29 -13.68(11) y
C4 P1 C28 B2 -23.38(14) y
C10 P1 C28 B2 85.06(13) y
FE1 P1 C28 B2 -152.11(11) y
C4 P1 C28 B3 -102.63(13) y
C10 P1 C28 B3 5.81(15) y
FE1 P1 C28 B3 128.64(12) y
C4 P1 C28 B4 -177.77(11) y
C10 P1 C28 B4 -69.33(12) y
FE1 P1 C28 B4 53.50(11) y
C4 P1 C28 B1 48.52(12) y
C10 P1 C28 B1 156.96(10) y
FE1 P1 C28 B1 -80.21(10) y
B2 C28 C29 B5 -67.17(14) y
B3 C28 C29 B5 0.07(16) y
B4 C28 C29 B5 39.29(12) y
B1 C28 C29 B5 -106.53(13) y
P1 C28 C29 B5 148.58(10) y
B2 C28 C29 B6 -0.19(15) y
B3 C28 C29 B6 67.05(14) y
B4 C28 C29 B6 106.27(13) y
B1 C28 C29 B6 -39.55(11) y
P1 C28 C29 B6 -144.44(10) y
B2 C28 C29 B4 -106.46(13) y
B3 C28 C29 B4 -39.21(12) y
B1 C28 C29 B4 -145.81(12) y
P1 C28 C29 B4 109.30(11) y
B2 C28 C29 B1 39.35(12) y
B3 C28 C29 B1 106.60(13) y
B4 C28 C29 B1 145.81(12) y
P1 C28 C29 B1 -104.89(11) y
B2 C28 C29 P2 144.54(10) y
B3 C28 C29 P2 -148.22(10) y
B4 C28 C29 P2 -109.00(11) y
B1 C28 C29 P2 105.19(11) y
P1 C28 C29 P2 0.30(13) y
B10 B5 C29 C28 63.23(14) y
B9 B5 C29 C28 0.49(15) y
B6 B5 C29 C28 102.49(13) y
B4 B5 C29 C28 -38.33(11) y
B10 B5 C29 B6 -39.26(12) y
B9 B5 C29 B6 -102.00(13) y
B4 B5 C29 B6 -140.82(13) y
B10 B5 C29 B4 101.56(13) y
B9 B5 C29 B4 38.82(11) y
B6 B5 C29 B4 140.82(13) y
B10 B5 C29 B1 -2.24(16) y
B9 B5 C29 B1 -64.98(15) y
B6 B5 C29 B1 37.02(12) y
B4 B5 C29 B1 -103.79(13) y
B10 B5 C29 P2 -154.95(11) y
B9 B5 C29 P2 142.32(12) y
B6 B5 C29 P2 -115.68(14) y
B4 B5 C29 P2 103.50(14) y
B10 B6 C29 C28 -63.46(14) y
B7 B6 C29 C28 -0.51(15) y
B5 B6 C29 C28 -102.89(13) y
B1 B6 C29 C28 38.63(11) y
B10 B6 C29 B5 39.43(12) y
B7 B6 C29 B5 102.38(13) y
B1 B6 C29 B5 141.52(13) y
B10 B6 C29 B4 1.82(16) y
B7 B6 C29 B4 64.77(15) y
B5 B6 C29 B4 -37.62(12) y
B1 B6 C29 B4 103.90(13) y
B10 B6 C29 B1 -102.09(13) y
B7 B6 C29 B1 -39.14(11) y
B5 B6 C29 B1 -141.52(13) y
B10 B6 C29 P2 157.98(11) y
B7 B6 C29 P2 -139.07(12) y
B5 B6 C29 P2 118.55(14) y
B1 B6 C29 P2 -99.93(13) y
B9 B4 C29 C28 98.74(12) y
B5 B4 C29 C28 137.87(12) y
B3 B4 C29 C28 36.09(11) y
C28 B4 C29 B5 -137.87(12) y
B9 B4 C29 B5 -39.13(12) y
B3 B4 C29 B5 -101.78(13) y
C28 B4 C29 B6 -100.24(13) y
B9 B4 C29 B6 -1.50(16) y
B5 B4 C29 B6 37.63(12) y
B3 B4 C29 B6 -64.15(15) y
C28 B4 C29 B1 -31.85(11) y
B9 B4 C29 B1 66.88(15) y
B5 B4 C29 B1 106.02(13) y
B3 B4 C29 B1 4.24(16) y
C28 B4 C29 P2 101.22(11) y
B9 B4 C29 P2 -160.04(10) y
B5 B4 C29 P2 -120.91(12) y
B3 B4 C29 P2 137.31(11) y
B7 B1 C29 C28 -98.49(13) y
B2 B1 C29 C28 -36.04(10) y
B6 B1 C29 C28 -137.46(12) y
C28 B1 C29 B5 100.39(13) y
B7 B1 C29 B5 1.90(16) y
B2 B1 C29 B5 64.36(15) y
B6 B1 C29 B5 -37.07(12) y
C28 B1 C29 B6 137.46(12) y
B7 B1 C29 B6 38.97(12) y
B2 B1 C29 B6 101.43(13) y
C28 B1 C29 B4 31.83(11) y
B7 B1 C29 B4 -66.66(15) y
B2 B1 C29 B4 -4.20(16) y
B6 B1 C29 B4 -105.63(13) y
C28 B1 C29 P2 -102.81(11) y
B7 B1 C29 P2 158.69(10) y
B2 B1 C29 P2 -138.85(10) y
B6 B1 C29 P2 119.73(12) y
C16 P2 C29 C28 -116.27(10) y
C22 P2 C29 C28 136.35(10) y
FE1 P2 C29 C28 13.18(10) y
C16 P2 C29 B5 102.47(13) y
C22 P2 C29 B5 -4.90(14) y
FE1 P2 C29 B5 -128.08(12) y
C16 P2 C29 B6 21.57(14) y
C22 P2 C29 B6 -85.80(13) y
FE1 P2 C29 B6 151.03(11) y
C16 P2 C29 B4 177.07(11) y
C22 P2 C29 B4 69.70(12) y
FE1 P2 C29 B4 -53.48(11) y
C16 P2 C29 B1 -50.32(12) y
C22 P2 C29 B1 -157.7(1) y
FE1 P2 C29 B1 79.13(10) y
